data_7124458
loop_
_publ_author_name
'Chen, Li-Xia'
'Liu, Ming'
'Zhang, Yun-Qian'
'Zhu, Qian-Jiang'
'Liu, Jinxin'
'Zhu, Bixue'
'Tao, Zhu'

_publ_section_title
;
 Outer surface interaction to drive cucurbit[8]uril-based supramolecular
 frameworks: possible application in gold recovery
;
_journal_name_full 'Chemical Communications'
_journal_paper_doi 10.1039/C9CC07147D
_journal_year 2019
_chemical_formula_moiety 'C48 H48 N32 O16'
_chemical_formula_sum 'C48 H48 N32 O16'
_chemical_formula_weight 1329.18
_space_group_crystal_system trigonal
_space_group_IT_number 148
_space_group_name_Hall '-R 3'
_space_group_name_H-M_alt 'R -3 :H'
_atom_sites_solution_hydrogens geom
_audit_creation_date 2019-09-12
_audit_creation_method
;
Olex2 1.3-alpha
(compiled 2019.07.31 svn.r3643 for OlexSys, GUI svn.r5859)
;
_audit_update_record
;
2019-09-12 deposited with the CCDC.	2019-11-04 downloaded from the CCDC.
;
_cell_angle_alpha 90
_cell_angle_beta 90
_cell_angle_gamma 120
_cell_formula_units_Z 9
_cell_length_a 29.828(3)
_cell_length_b 29.828(3)
_cell_length_c 24.556(3)
_cell_measurement_reflns_used 9994
_cell_measurement_temperature 293(2)
_cell_measurement_theta_max 21.633
_cell_measurement_theta_min 2.243
_cell_volume 18921(4)
_computing_molecular_graphics 'Olex2 1.3-alpha (Dolomanov et al., 2009)'
_computing_publication_material 'Olex2 1.3-alpha (Dolomanov et al., 2009)'
_computing_structure_refinement 'ShelXL 2014/7 (Sheldrick, 2015)'
_diffrn_ambient_temperature 293(2)
_diffrn_detector 'Bruker APEX2 area detector'
_diffrn_detector_area_resol_mean 7.9
_diffrn_detector_type 'CCD area detector'
_diffrn_measured_fraction_theta_full 1.000
_diffrn_measured_fraction_theta_max 1.000
_diffrn_measurement_device 'three-circle diffractometer'
_diffrn_measurement_device_type 'Bruker APEX2 microsource'
_diffrn_measurement_method '\w and \f scans'
_diffrn_radiation_monochromator 'mirror optics'
_diffrn_radiation_probe x-ray
_diffrn_radiation_type MoK\a
_diffrn_radiation_wavelength 0.71073
_diffrn_reflns_av_R_equivalents 0.0518
_diffrn_reflns_av_unetI/netI 0.0335
_diffrn_reflns_Laue_measured_fraction_full 1.000
_diffrn_reflns_Laue_measured_fraction_max 1.000
_diffrn_reflns_limit_h_max 35
_diffrn_reflns_limit_h_min -35
_diffrn_reflns_limit_k_max 35
_diffrn_reflns_limit_k_min -35
_diffrn_reflns_limit_l_max 29
_diffrn_reflns_limit_l_min -27
_diffrn_reflns_number 99576
_diffrn_reflns_point_group_measured_fraction_full 1.000
_diffrn_reflns_point_group_measured_fraction_max 1.000
_diffrn_reflns_theta_full 25.099
_diffrn_reflns_theta_max 25.099
_diffrn_reflns_theta_min 1.781
_diffrn_source 'microfocus sealed X-ray tube'
_diffrn_source_type 'Incoatec I\ms'
_exptl_absorpt_coefficient_mu 0.082
_exptl_absorpt_correction_T_max 0.985
_exptl_absorpt_correction_T_min 0.981
_exptl_absorpt_correction_type multi-scan
_exptl_crystal_colour white
_exptl_crystal_colour_primary white
_exptl_crystal_density_diffrn 1.050
_exptl_crystal_description block
_exptl_crystal_F_000 6192
_exptl_crystal_size_max 0.24
_exptl_crystal_size_mid 0.21
_exptl_crystal_size_min 0.19
_refine_diff_density_max 0.205
_refine_diff_density_min -0.173
_refine_diff_density_rms 0.034
_refine_ls_extinction_method none
_refine_ls_goodness_of_fit_ref 1.081
_refine_ls_hydrogen_treatment constr
_refine_ls_matrix_type full
_refine_ls_number_parameters 433
_refine_ls_number_reflns 7497
_refine_ls_number_restraints 4
_refine_ls_restrained_S_all 1.082
_refine_ls_R_factor_all 0.0822
_refine_ls_R_factor_gt 0.0516
_refine_ls_shift/su_max 0.000
_refine_ls_shift/su_mean 0.000
_refine_ls_structure_factor_coef Fsqd
_refine_ls_weighting_details 'w=1/[\s^2^(Fo^2^)+(0.0786P)^2^+1.9147P] where P=(Fo^2^+2Fc^2^)/3'
_refine_ls_weighting_scheme calc
_refine_ls_wR_factor_gt 0.1351
_refine_ls_wR_factor_ref 0.1456
_reflns_Friedel_coverage 0.000
_reflns_number_gt 4933
_reflns_number_total 7497
_reflns_threshold_expression 'I > 2\s(I)'
_cod_data_source_file c9cc07147d3.cif
_cod_data_source_block p_sq_CCDC1
_cod_original_cell_volume 18920(4)
_cod_original_sg_symbol_H-M 'R -3'
_cod_database_code 7124458
_shelx_shelxl_version_number 2014/7
_shelx_space_group_comment
;
The symmetry employed for this shelxl refinement is uniquely defined
by the following loop, which should always be used as a source of
symmetry information in preference to the above space-group names.
They are only intended as comments.
;
_shelx_estimated_absorpt_t_max 0.985
_shelx_estimated_absorpt_t_min 0.981
_olex2_refinement_description
;
1. Fixed Uiso
 At 1.2 times of:
  All C(H) groups, All C(H,H) groups
2. Restrained distances
 N4-C4 = N3-C4
 1.362 with sigma of 0.02
3. Rigid bond restraints
 C4, N4
 with sigma for 1-2 distances of 0.002 and sigma for 1-3 distances of 0.001
 C4, N3
 with sigma for 1-2 distances of 0.002 and sigma for 1-3 distances of 0.001
4.a Ternary CH refined with riding coordinates:
 C2(H2), C3(H3), C8(H8), C9(H9), C14(H14), C15(H15), C20(H20), C21(H21)
4.b Secondary CH2 refined with riding coordinates:
 C5(H5A,H5B), C6(H6A,H6B), C11(H11A,H11B), C12(H12A,H12B), C17(H17A,H17B),
 C18(H18A,H18B), C23(H23A,H23B), C24(H24A,H24B)
;
_olex2_submission_special_instructions 'No special instructions were received'

loop_
_space_group_symop_operation_xyz
'x, y, z'
'-y, x-y, z'
'-x+y, -x, z'
'x+2/3, y+1/3, z+1/3'
'-y+2/3, x-y+1/3, z+1/3'
'-x+y+2/3, -x+1/3, z+1/3'
'x+1/3, y+2/3, z+2/3'
'-y+1/3, x-y+2/3, z+2/3'
'-x+y+1/3, -x+2/3, z+2/3'
'-x, -y, -z'
'y, -x+y, -z'
'x-y, x, -z'
'-x+2/3, -y+1/3, -z+1/3'
'y+2/3, -x+y+1/3, -z+1/3'
'x-y+2/3, x+1/3, -z+1/3'
'-x+1/3, -y+2/3, -z+2/3'
'y+1/3, -x+y+2/3, -z+2/3'
'x-y+1/3, x+2/3, -z+2/3'

loop_
_atom_site_label
_atom_site_type_symbol
_atom_site_fract_x
_atom_site_fract_y
_atom_site_fract_z
_atom_site_U_iso_or_equiv
_atom_site_adp_type
_atom_site_occupancy
_atom_site_site_symmetry_order
_atom_site_calc_flag
_atom_site_refinement_flags_posn
_atom_site_refinement_flags_adp
C1 C 0.45936(8) 0.15958(8) -0.00957(8) 0.0519(5) Uani 1 1 d . .
C2 C 0.52321(8) 0.24609(8) -0.00487(9) 0.0577(6) Uani 1 1 d . .
H2 H 0.5469 0.2628 -0.0355 0.069 Uiso 1 1 calc R U
C3 C 0.53968(7) 0.21392(8) 0.02970(9) 0.0552(5) Uani 1 1 d . .
H3 H 0.5724 0.2174 0.0168 0.066 Uiso 1 1 calc R U
C4 C 0.53982(7) 0.27799(8) 0.08372(11) 0.0599(5) Uani 1 1 d D U
C5 C 0.50047(8) 0.11696(8) 0.03797(8) 0.0558(5) Uani 1 1 d . .
H5A H 0.5341 0.1223 0.0272 0.067 Uiso 1 1 calc R U
H5B H 0.4744 0.0873 0.0179 0.067 Uiso 1 1 calc R U
C6 C 0.57315(8) 0.22627(8) 0.12646(9) 0.0621(6) Uani 1 1 d . .
H6A H 0.6031 0.2267 0.1104 0.074 Uiso 1 1 calc R U
H6B H 0.5856 0.2546 0.1523 0.074 Uiso 1 1 calc R U
C7 C 0.45059(8) 0.06262(8) 0.11572(9) 0.0504(5) Uani 1 1 d . .
C8 C 0.53416(8) 0.12922(8) 0.13544(8) 0.0558(5) Uani 1 1 d . .
H8 H 0.5661 0.1310 0.1224 0.067 Uiso 1 1 calc R U
C9 C 0.51177(8) 0.09321(8) 0.18501(8) 0.0559(5) Uani 1 1 d . .
H9 H 0.5323 0.0769 0.1943 0.067 Uiso 1 1 calc R U
C10 C 0.53229(8) 0.17644(9) 0.20929(10) 0.0612(6) Uani 1 1 d . .
C11 C 0.42844(9) 0.00827(8) 0.19685(8) 0.0604(6) Uani 1 1 d . .
H11A H 0.4500 -0.0049 0.2110 0.073 Uiso 1 1 calc R U
H11B H 0.4041 -0.0171 0.1714 0.073 Uiso 1 1 calc R U
C12 C 0.50650(8) 0.11410(10) 0.28445(9) 0.0708(7) Uani 1 1 d . .
H12A H 0.5243 0.1456 0.3058 0.085 Uiso 1 1 calc R U
H12B H 0.5227 0.0935 0.2922 0.085 Uiso 1 1 calc R U
C13 C 0.34764(9) -0.00816(8) 0.24115(9) 0.0587(6) Uani 1 1 d . .
C14 C 0.42123(8) 0.02979(8) 0.29535(8) 0.0562(5) Uani 1 1 d . .
H14 H 0.4391 0.0116 0.3076 0.067 Uiso 1 1 calc R U
C15 C 0.37357(8) 0.01638(8) 0.33024(8) 0.0540(5) Uani 1 1 d . .
H15 H 0.3686 -0.0087 0.3587 0.065 Uiso 1 1 calc R U
C16 C 0.43218(9) 0.10468(9) 0.33676(9) 0.0596(6) Uani 1 1 d . .
C17 C 0.27826(8) -0.03738(8) 0.30844(9) 0.0586(6) Uani 1 1 d . .
H17A H 0.2590 -0.0608 0.2789 0.070 Uiso 1 1 calc R U
H17B H 0.2772 -0.0582 0.3393 0.070 Uiso 1 1 calc R U
C18 C 0.35617(8) 0.07040(9) 0.39723(9) 0.0618(6) Uani 1 1 d . .
H18A H 0.3771 0.1041 0.4139 0.074 Uiso 1 1 calc R U
H18B H 0.3499 0.0444 0.4246 0.074 Uiso 1 1 calc R U
C19 C 0.21026(9) -0.01449(8) 0.29778(11) 0.0644(6) Uani 1 1 d . .
C20 C 0.26079(8) 0.01568(8) 0.37607(9) 0.0555(5) Uani 1 1 d . .
H20 H 0.2577 -0.0079 0.4055 0.067 Uiso 1 1 calc R U
C21 C 0.21693(8) 0.02910(8) 0.37875(9) 0.0613(6) Uani 1 1 d . .
H21 H 0.1946 0.0135 0.4106 0.074 Uiso 1 1 calc R U
C22 C 0.29702(8) 0.10469(8) 0.38650(8) 0.0532(5) Uani 1 1 d . .
C23 C 0.13990(8) 0.00240(8) 0.31737(11) 0.0734(7) Uani 1 1 d . .
H23A H 0.1187 -0.0103 0.3499 0.088 Uiso 1 1 calc R U
H23B H 0.1233 -0.0234 0.2891 0.088 Uiso 1 1 calc R U
C24 C 0.22091(8) 0.11415(9) 0.39951(9) 0.0588(6) Uani 1 1 d . .
H24A H 0.1961 0.0948 0.4279 0.071 Uiso 1 1 calc R U
H24B H 0.2471 0.1466 0.4152 0.071 Uiso 1 1 calc R U
N1 N 0.47174(6) 0.20837(6) -0.02336(7) 0.0560(4) Uani 1 1 d . .
N2 N 0.49726(6) 0.16178(6) 0.02308(7) 0.0547(4) Uani 1 1 d . .
N3 N 0.52465(6) 0.28338(6) 0.03314(8) 0.0644(5) Uani 1 1 d D U
N4 N 0.54480(6) 0.23486(6) 0.08395(7) 0.0557(4) Uani 1 1 d D U
N5 N 0.49321(7) 0.10526(6) 0.09585(7) 0.0549(4) Uani 1 1 d . .
N6 N 0.46050(6) 0.05584(6) 0.16839(7) 0.0546(4) Uani 1 1 d . .
N7 N 0.54354(6) 0.17858(7) 0.15526(7) 0.0576(5) Uani 1 1 d . .
N8 N 0.51339(7) 0.12756(7) 0.22794(7) 0.0611(5) Uani 1 1 d . .
N9 N 0.39998(7) 0.01408(6) 0.24143(7) 0.0552(4) Uani 1 1 d . .
N10 N 0.33127(6) -0.00509(6) 0.29166(7) 0.0533(4) Uani 1 1 d . .
N11 N 0.45318(6) 0.08558(7) 0.30158(7) 0.0596(5) Uani 1 1 d . .
N12 N 0.38502(7) 0.06523(6) 0.35330(7) 0.0565(4) Uani 1 1 d . .
N13 N 0.25360(6) -0.00839(6) 0.32331(7) 0.0564(5) Uani 1 1 d . .
N14 N 0.18926(7) 0.00836(7) 0.32845(8) 0.0671(5) Uani 1 1 d . .
N15 N 0.30729(6) 0.06507(6) 0.38126(7) 0.0561(4) Uani 1 1 d . .
N16 N 0.24515(6) 0.08532(6) 0.38183(7) 0.0552(4) Uani 1 1 d . .
O1 O 0.42098(6) 0.11979(6) -0.02476(6) 0.0702(4) Uani 1 1 d . .
O2 O 0.41115(6) 0.03521(6) 0.09099(6) 0.0685(4) Uani 1 1 d . .
O3 O 0.31955(6) -0.02878(6) 0.20153(6) 0.0763(5) Uani 1 1 d . .
O4 O 0.19263(7) -0.03718(6) 0.25473(8) 0.0848(5) Uani 1 1 d . .
O5 O 0.54759(6) 0.30656(6) 0.12236(7) 0.0807(5) Uani 1 1 d . .
O6 O 0.53931(7) 0.21383(6) 0.23712(7) 0.0818(5) Uani 1 1 d . .
O7 O 0.45154(6) 0.14962(6) 0.35133(7) 0.0788(5) Uani 1 1 d . .
O8 O 0.32949(6) 0.15017(6) 0.39434(6) 0.0681(4) Uani 1 1 d . .

loop_
_atom_site_aniso_label
_atom_site_aniso_U_11
_atom_site_aniso_U_22
_atom_site_aniso_U_33
_atom_site_aniso_U_23
_atom_site_aniso_U_13
_atom_site_aniso_U_12
C1 0.0431(12) 0.0535(14) 0.0577(13) -0.0058(10) 0.0025(10) 0.0232(11)
C2 0.0393(12) 0.0540(13) 0.0750(15) 0.0065(11) 0.0009(10) 0.0197(10)
C3 0.0365(11) 0.0526(13) 0.0741(15) 0.0059(11) 0.0054(10) 0.0205(10)
C4 0.0313(11) 0.0448(12) 0.0926(15) -0.0064(12) -0.0059(11) 0.0108(10)
C5 0.0609(13) 0.0502(12) 0.0599(14) -0.0029(10) 0.0017(10) 0.0304(11)
C6 0.0418(12) 0.0563(14) 0.0783(15) -0.0084(11) -0.0137(11) 0.0172(11)
C7 0.0550(14) 0.0436(12) 0.0561(14) -0.0075(10) -0.0034(11) 0.0274(11)
C8 0.0441(12) 0.0633(14) 0.0659(14) -0.0044(11) -0.0036(10) 0.0313(11)
C9 0.0544(13) 0.0611(13) 0.0623(14) -0.0060(11) -0.0090(10) 0.0365(12)
C10 0.0457(13) 0.0641(16) 0.0734(17) -0.0195(13) -0.0155(11) 0.0271(12)
C11 0.0776(15) 0.0484(13) 0.0568(13) -0.0082(10) -0.0078(12) 0.0326(12)
C12 0.0542(14) 0.0802(17) 0.0659(16) -0.0117(12) -0.0102(11) 0.0245(13)
C13 0.0720(16) 0.0423(12) 0.0575(15) -0.0003(10) -0.0099(13) 0.0254(12)
C14 0.0608(13) 0.0598(14) 0.0560(13) -0.0034(10) -0.0074(11) 0.0361(12)
C15 0.0643(14) 0.0512(12) 0.0521(12) -0.0001(10) -0.0094(10) 0.0331(11)
C16 0.0585(14) 0.0530(14) 0.0664(15) -0.0144(11) -0.0161(11) 0.0273(12)
C17 0.0627(14) 0.0457(12) 0.0670(14) -0.0071(10) -0.0099(11) 0.0269(12)
C18 0.0620(14) 0.0686(15) 0.0623(14) -0.0188(11) -0.0150(11) 0.0383(12)
C19 0.0655(15) 0.0358(12) 0.0863(18) -0.0090(12) -0.0232(13) 0.0211(11)
C20 0.0552(13) 0.0462(12) 0.0662(14) -0.0002(10) -0.0061(10) 0.0263(11)
C21 0.0565(13) 0.0522(13) 0.0731(15) 0.0048(11) -0.0006(11) 0.0255(11)
C22 0.0546(14) 0.0505(13) 0.0530(13) -0.0072(10) -0.0065(10) 0.0252(12)
C23 0.0533(14) 0.0405(12) 0.117(2) -0.0013(12) -0.0212(13) 0.0165(11)
C24 0.0573(13) 0.0624(14) 0.0645(14) -0.0128(11) -0.0106(11) 0.0357(12)
N1 0.0481(10) 0.0452(10) 0.0744(12) -0.0071(8) -0.0113(9) 0.0231(9)
N2 0.0489(10) 0.0467(10) 0.0672(11) -0.0032(8) -0.0090(8) 0.0228(9)
N3 0.0524(11) 0.0430(10) 0.0954(13) -0.0104(10) -0.0212(10) 0.0220(9)
N4 0.0456(10) 0.0472(10) 0.0731(12) -0.0076(8) -0.0110(8) 0.0224(8)
N5 0.0581(11) 0.0513(10) 0.0522(11) -0.0041(8) -0.0018(9) 0.0250(9)
N6 0.0602(11) 0.0518(11) 0.0469(11) -0.0017(8) -0.0054(8) 0.0243(9)
N7 0.0573(11) 0.0521(11) 0.0626(12) -0.0041(9) -0.0085(9) 0.0268(9)
N8 0.0579(11) 0.0578(12) 0.0566(12) -0.0099(9) -0.0039(9) 0.0206(9)
N9 0.0629(12) 0.0493(10) 0.0505(11) -0.0044(8) -0.0070(9) 0.0259(9)
N10 0.0562(11) 0.0489(10) 0.0559(11) -0.0065(8) -0.0108(9) 0.0271(9)
N11 0.0519(11) 0.0543(11) 0.0654(12) -0.0135(9) -0.0044(9) 0.0212(9)
N12 0.0565(11) 0.0527(11) 0.0611(11) -0.0096(9) -0.0037(9) 0.0279(9)
N13 0.0549(11) 0.0468(10) 0.0662(12) -0.0066(8) -0.0130(9) 0.0244(9)
N14 0.0539(11) 0.0508(11) 0.0959(15) -0.0180(10) -0.0282(10) 0.0257(9)
N15 0.0523(11) 0.0486(10) 0.0703(11) -0.0124(8) -0.0132(8) 0.0275(9)
N16 0.0496(11) 0.0452(10) 0.0716(12) -0.0067(8) -0.0071(8) 0.0244(9)
O1 0.0584(10) 0.0505(9) 0.0884(11) -0.0102(8) -0.0158(8) 0.0172(8)
O2 0.0656(10) 0.0600(9) 0.0611(9) -0.0061(7) -0.0099(8) 0.0173(8)
O3 0.0815(11) 0.0755(11) 0.0595(10) -0.0077(8) -0.0179(9) 0.0299(9)
O4 0.0874(12) 0.0644(10) 0.1034(13) -0.0315(10) -0.0461(10) 0.0386(9)
O5 0.0726(11) 0.0585(10) 0.1065(13) -0.0286(9) -0.0208(9) 0.0294(9)
O6 0.0878(12) 0.0703(11) 0.0817(12) -0.0232(9) -0.0117(9) 0.0354(10)
O7 0.0705(11) 0.0598(11) 0.0954(12) -0.0215(9) -0.0067(9) 0.0245(9)
O8 0.0634(10) 0.0482(9) 0.0882(11) -0.0172(8) -0.0146(8) 0.0245(8)

loop_
_atom_type_symbol
_atom_type_description
_atom_type_scat_dispersion_real
_atom_type_scat_dispersion_imag
_atom_type_scat_source
C C 0.0033 0.0016 'International Tables Vol C Tables 4.2.6.8 and 6.1.1.4'
H H 0.0000 0.0000 'International Tables Vol C Tables 4.2.6.8 and 6.1.1.4'
N N 0.0061 0.0033 'International Tables Vol C Tables 4.2.6.8 and 6.1.1.4'
O O 0.0106 0.0060 'International Tables Vol C Tables 4.2.6.8 and 6.1.1.4'

loop_
_geom_angle_atom_site_label_1
_geom_angle_atom_site_label_2
_geom_angle_atom_site_label_3
_geom_angle
_geom_angle_site_symmetry_1
_geom_angle_site_symmetry_3
N1 C1 N2 108.79(17) . .
O1 C1 N1 125.89(19) . .
O1 C1 N2 125.30(19) . .
N1 C2 C3 103.53(16) . .
N3 C2 C3 103.28(17) . .
N3 C2 N1 114.48(16) . .
N2 C3 C2 103.27(16) . .
N2 C3 N4 114.58(16) . .
N4 C3 C2 103.73(16) . .
N3 C4 N4 108.3(2) . .
O5 C4 N3 126.0(2) . .
O5 C4 N4 125.7(2) . .
N2 C5 N5 113.69(16) . .
N7 C6 N4 114.11(16) . .
N5 C7 N6 107.93(18) . .
O2 C7 N5 126.2(2) . .
O2 C7 N6 125.9(2) . .
N5 C8 C9 102.90(16) . .
N7 C8 C9 103.96(16) . .
N7 C8 N5 114.77(16) . .
N6 C9 C8 103.90(16) . .
N6 C9 N8 113.71(17) . .
N8 C9 C8 103.41(16) . .
N8 C10 N7 109.89(19) . .
O6 C10 N7 124.8(2) . .
O6 C10 N8 125.3(2) . .
N6 C11 N9 113.00(16) . .
N8 C12 N11 114.20(18) . .
N10 C13 N9 109.16(19) . .
O3 C13 N9 125.3(2) . .
O3 C13 N10 125.5(2) . .
N9 C14 C15 103.24(16) . .
N9 C14 N11 113.49(16) . .
N11 C14 C15 103.38(16) . .
N10 C15 C14 103.85(16) . .
N12 C15 C14 103.70(16) . .
N12 C15 N10 114.83(16) . .
N11 C16 N12 108.76(18) . .
O7 C16 N11 126.0(2) . .
O7 C16 N12 125.2(2) . .
N13 C17 N10 113.08(16) . .
N12 C18 N15 114.32(17) . .
N14 C19 N13 108.75(19) . .
O4 C19 N13 126.0(2) . .
O4 C19 N14 125.3(2) . .
N13 C20 C21 103.41(16) . .
N15 C20 C21 103.77(15) . .
N15 C20 N13 114.61(17) . .
N14 C21 C20 103.23(17) . .
N14 C21 N16 114.61(17) . .
N16 C21 C20 102.92(16) . .
N16 C22 N15 108.91(17) . .
O8 C22 N15 125.25(19) . .
O8 C22 N16 125.84(19) . .
N14 C23 N3 113.48(17) . 13
N1 C24 N16 113.72(17) 13 .
C1 N1 C2 111.71(16) . .
C1 N1 C24 122.49(17) . 13
C24 N1 C2 122.44(17) 13 .
C1 N2 C3 112.23(16) . .
C1 N2 C5 123.11(16) . .
C5 N2 C3 123.04(16) . .
C2 N3 C23 122.57(19) . 13
C4 N3 C2 112.66(17) . .
C4 N3 C23 121.82(19) . 13
C4 N4 C3 111.40(18) . .
C4 N4 C6 121.24(18) . .
C6 N4 C3 122.25(16) . .
C7 N5 C5 122.14(17) . .
C7 N5 C8 112.68(17) . .
C8 N5 C5 123.58(17) . .
C7 N6 C9 112.44(17) . .
C7 N6 C11 121.44(17) . .
C9 N6 C11 123.79(17) . .
C6 N7 C8 123.88(18) . .
C10 N7 C6 122.90(18) . .
C10 N7 C8 111.36(17) . .
C10 N8 C9 111.29(18) . .
C10 N8 C12 123.69(19) . .
C12 N8 C9 123.78(19) . .
C13 N9 C11 122.52(17) . .
C13 N9 C14 112.03(17) . .
C14 N9 C11 122.99(18) . .
C13 N10 C15 111.48(18) . .
C13 N10 C17 121.99(17) . .
C17 N10 C15 122.12(17) . .
C12 N11 C14 122.88(18) . .
C16 N11 C12 123.10(18) . .
C16 N11 C14 111.93(17) . .
C15 N12 C18 123.65(17) . .
C16 N12 C15 112.10(17) . .
C16 N12 C18 122.97(17) . .
C17 N13 C20 122.31(16) . .
C19 N13 C17 122.66(18) . .
C19 N13 C20 111.96(18) . .
C19 N14 C21 112.39(18) . .
C19 N14 C23 122.69(19) . .
C23 N14 C21 123.6(2) . .
C20 N15 C18 122.83(17) . .
C22 N15 C18 122.08(17) . .
C22 N15 C20 112.07(16) . .
C22 N16 C21 111.97(16) . .
C22 N16 C24 121.71(17) . .
C24 N16 C21 122.05(17) . .

loop_
_geom_bond_atom_site_label_1
_geom_bond_atom_site_label_2
_geom_bond_distance
_geom_bond_site_symmetry_2
C1 N1 1.353(3) .
C1 N2 1.361(2) .
C1 O1 1.225(2) .
C2 C3 1.534(3) .
C2 N1 1.450(3) .
C2 N3 1.436(3) .
C3 N2 1.442(2) .
C3 N4 1.447(3) .
C4 N3 1.359(3) .
C4 N4 1.367(3) .
C4 O5 1.218(3) .
C5 N2 1.435(2) .
C5 N5 1.454(2) .
C6 N4 1.445(3) .
C6 N7 1.431(3) .
C7 N5 1.362(3) .
C7 N6 1.364(3) .
C7 O2 1.208(2) .
C8 C9 1.538(3) .
C8 N5 1.440(3) .
C8 N7 1.439(3) .
C9 N6 1.429(3) .
C9 N8 1.454(3) .
C10 N7 1.362(3) .
C10 N8 1.353(3) .
C10 O6 1.233(2) .
C11 N6 1.435(3) .
C11 N9 1.448(3) .
C12 N8 1.431(3) .
C12 N11 1.441(3) .
C13 N9 1.357(3) .
C13 N10 1.353(3) .
C13 O3 1.229(2) .
C14 C15 1.532(3) .
C14 N9 1.441(3) .
C14 N11 1.454(3) .
C15 N10 1.446(2) .
C15 N12 1.436(2) .
C16 N11 1.349(3) .
C16 N12 1.369(3) .
C16 O7 1.218(2) .
C17 N10 1.440(3) .
C17 N13 1.435(3) .
C18 N12 1.436(3) .
C18 N15 1.440(3) .
C19 N13 1.364(3) .
C19 N14 1.361(3) .
C19 O4 1.223(3) .
C20 C21 1.549(3) .
C20 N13 1.444(3) .
C20 N15 1.438(3) .
C21 N14 1.442(3) .
C21 N16 1.454(2) .
C22 N15 1.367(3) .
C22 N16 1.359(3) .
C22 O8 1.225(2) .
C23 N3 1.451(3) 13
C23 N14 1.418(3) .
C24 N1 1.435(2) 13
C24 N16 1.440(2) .
N1 C24 1.435(2) 13
N3 C23 1.451(3) 13
